data_4085988
loop_
_publ_author_name
'Dub, Pavel A.'
'Scott, Brian L.'
'Gordon, John C.'

_publ_section_title
;
 Air-Stable NNS (ENENES) Ligands and Their Well-Defined Ruthenium and
 Iridium Complexes for Molecular Catalysis
;
_journal_issue 18
_journal_name_full Organometallics
_journal_page_first 4464
_journal_paper_doi 10.1021/acs.organomet.5b00432
_journal_volume 34
_journal_year 2015
_chemical_absolute_configuration ad
_chemical_formula_sum 'C16 H28 Cl2 N2 O2 Ru S2'
_chemical_formula_weight 516.49
_chemical_name_systematic
; 
 ? 
;
_space_group_IT_number 4
_symmetry_cell_setting monoclinic
_symmetry_space_group_name_Hall 'P 2yb'
_symmetry_space_group_name_H-M 'P 1 21 1'
_atom_sites_solution_hydrogens geom
_atom_sites_solution_primary direct
_atom_sites_solution_secondary difmap
_audit_creation_method SHELXL-97
_cell_angle_alpha 90.00
_cell_angle_beta 91.928(2)
_cell_angle_gamma 90.00
_cell_formula_units_Z 8
_cell_length_a 13.440(2)
_cell_length_b 11.8565(18)
_cell_length_c 25.667(4)
_cell_measurement_temperature 140(1)
_cell_volume 4087.8(11)
_computing_cell_refinement 'SAINT+, v. 7.66a (Bruker AXS, 2009)'
_computing_data_collection 'APEX II, v. 7.0 (Bruker AXS, 2009)'
_computing_data_reduction 'SAINT+, v. 7.66a (Bruker AXS, 2009)'
_computing_molecular_graphics 'SHELXTL, v. 6.14, (Bruker AXS, 2000)'
_computing_publication_material 'SHELXTL, v. 6.14, (Bruker AXS, 2000)'
_computing_structure_refinement 'SHELXL-97 (Sheldrick, 1997)'
_computing_structure_solution 'SHELXS-97 (Sheldrick, 1990)'
_diffrn_ambient_temperature 140(1)
_diffrn_measured_fraction_theta_full 0.999
_diffrn_measured_fraction_theta_max 0.940
_diffrn_measurement_device_type 'Bruker D8 with APEXII CCD'
_diffrn_measurement_method '\w scans'
_diffrn_radiation_monochromator graphite
_diffrn_radiation_source 'fine-focus sealed tube'
_diffrn_radiation_type MoK\a
_diffrn_radiation_wavelength 0.71073
_diffrn_reflns_av_R_equivalents 0.0247
_diffrn_reflns_av_sigmaI/netI 0.0352
_diffrn_reflns_limit_h_max 17
_diffrn_reflns_limit_h_min -17
_diffrn_reflns_limit_k_max 15
_diffrn_reflns_limit_k_min -15
_diffrn_reflns_limit_l_max 33
_diffrn_reflns_limit_l_min -34
_diffrn_reflns_number 48122
_diffrn_reflns_theta_full 25.00
_diffrn_reflns_theta_max 28.73
_diffrn_reflns_theta_min 1.73
_diffrn_standards_decay_% 0
_diffrn_standards_interval_count 0
_diffrn_standards_interval_time 0
_diffrn_standards_number 0
_exptl_absorpt_coefficient_mu 1.246
_exptl_absorpt_correction_T_max 0.9069
_exptl_absorpt_correction_T_min 0.5980
_exptl_absorpt_correction_type multi-scan
_exptl_absorpt_process_details 'SADABS v. 2.03 (Sheldrick, 2008)'
_exptl_crystal_colour orange
_exptl_crystal_density_diffrn 1.679
_exptl_crystal_density_method 'not measured'
_exptl_crystal_description block
_exptl_crystal_F_000 2112
_exptl_crystal_size_max 0.46
_exptl_crystal_size_mid 0.16
_exptl_crystal_size_min 0.08
_refine_diff_density_max 0.611
_refine_diff_density_min -0.469
_refine_diff_density_rms 0.069
_refine_ls_abs_structure_details 'Flack H D (1983), Acta Cryst. A39, 876-881'
_refine_ls_abs_structure_Flack -0.015(11)
_refine_ls_extinction_method none
_refine_ls_goodness_of_fit_ref 1.031
_refine_ls_hydrogen_treatment constr
_refine_ls_matrix_type full
_refine_ls_number_parameters 909
_refine_ls_number_reflns 19237
_refine_ls_number_restraints 1
_refine_ls_restrained_S_all 1.031
_refine_ls_R_factor_all 0.0254
_refine_ls_R_factor_gt 0.0231
_refine_ls_shift/su_max 0.003
_refine_ls_shift/su_mean 0.000
_refine_ls_structure_factor_coef Fsqd
_refine_ls_weighting_details 'calc w=1/[\s^2^(Fo^2^)+(0.0220P)^2^+0.0000P] where P=(Fo^2^+2Fc^2^)/3'
_refine_ls_weighting_scheme calc
_refine_ls_wR_factor_gt 0.0485
_refine_ls_wR_factor_ref 0.0495
_reflns_number_gt 18300
_reflns_number_total 19237
_reflns_threshold_expression >2sigma(I)
_cod_data_source_file om5b00432_si_002.cif
_cod_data_source_block apx2061
_cod_depositor_comments 'Adding full bibliography for 4085982--4085994.cif.'
_cod_original_cell_volume 4087.7(11)
_cod_original_sg_symbol_H-M 'P 21'
_cod_database_code 4085988

loop_
_symmetry_equiv_pos_as_xyz
'x, y, z'
'-x, y+1/2, -z'

loop_
_atom_site_label
_atom_site_type_symbol
_atom_site_fract_x
_atom_site_fract_y
_atom_site_fract_z
_atom_site_U_iso_or_equiv
_atom_site_adp_type
_atom_site_occupancy
_atom_site_symmetry_multiplicity
_atom_site_calc_flag
_atom_site_refinement_flags
Ru1 Ru 0.532647(13) 0.342080(16) 0.753978(7) 0.00856(4) Uani 1 1 d .
Ru2 Ru 0.087408(13) 0.836939(16) 0.783863(7) 0.00805(4) Uani 1 1 d .
Ru3 Ru 0.279344(13) 0.368497(14) 0.016538(7) 0.00676(4) Uani 1 1 d .
Ru4 Ru 0.277130(14) 0.143830(17) 0.508842(7) 0.01105(4) Uani 1 1 d .
S1 S 0.55606(4) 0.18512(5) 0.80066(2) 0.00952(12) Uani 1 1 d .
S2 S 0.69884(5) 0.39935(5) 0.75248(2) 0.01347(13) Uani 1 1 d .
S3 S -0.07516(4) 0.87462(5) 0.80629(2) 0.01064(12) Uani 1 1 d .
S4 S 0.05640(4) 0.66561(5) 0.75213(2) 0.01327(13) Uani 1 1 d .
S5 S 0.11278(4) 0.34021(5) 0.03352(2) 0.00974(12) Uani 1 1 d .
S6 S 0.26045(5) 0.53509(5) -0.02202(2) 0.01000(12) Uani 1 1 d .
S7 S 0.11157(5) 0.12073(6) 0.52957(2) 0.01647(14) Uani 1 1 d .
S8 S 0.25367(5) 0.29163(5) 0.45659(2) 0.01467(13) Uani 1 1 d .
Cl1 Cl 0.52792(5) 0.46723(5) 0.82866(2) 0.01481(13) Uani 1 1 d .
Cl2 Cl 0.54585(4) 0.23283(5) 0.67561(2) 0.01454(13) Uani 1 1 d .
Cl3 Cl 0.07575(4) 0.93112(6) 0.70056(2) 0.01581(13) Uani 1 1 d .
Cl4 Cl 0.09795(4) 0.76406(5) 0.87165(2) 0.01347(13) Uani 1 1 d .
Cl5 Cl 0.28385(4) 0.25596(5) -0.06265(2) 0.01111(12) Uani 1 1 d .
Cl6 Cl 0.27437(4) 0.45776(5) 0.10050(2) 0.01244(12) Uani 1 1 d .
Cl7 Cl 0.27508(5) 0.26550(6) 0.58412(2) 0.01977(14) Uani 1 1 d .
Cl8 Cl 0.27340(5) 0.01008(5) 0.43840(2) 0.01716(13) Uani 1 1 d .
N1 N 0.36827(14) 0.33313(19) 0.74916(7) 0.0099(4) Uani 1 1 d .
N2 N 0.50530(15) 0.49128(18) 0.71056(8) 0.0132(5) Uani 1 1 d .
H2 H 0.4979 0.5474 0.7343 0.016 Uiso 1 1 calc R
N3 N 0.25264(14) 0.83427(19) 0.77851(7) 0.0116(4) Uani 1 1 d .
N4 N 0.11723(14) 0.99821(18) 0.81544(8) 0.0111(4) Uani 1 1 d .
H4 H 0.1141 1.0482 0.7885 0.013 Uiso 1 1 calc R
N5 N 0.44353(14) 0.37071(18) 0.02091(7) 0.0092(4) Uani 1 1 d .
N6 N 0.29997(14) 0.20979(17) 0.05290(7) 0.0091(4) Uani 1 1 d .
H6 H 0.3021 0.1576 0.0270 0.011 Uiso 1 1 calc R
N7 N 0.44275(14) 0.1416(2) 0.50977(8) 0.0138(4) Uani 1 1 d .
N8 N 0.30100(16) 0.00037(19) 0.55680(8) 0.0180(5) Uani 1 1 d .
H8 H 0.3016 -0.0601 0.5350 0.022 Uiso 1 1 calc R
O1 O 0.17966(12) 0.21692(15) 0.76825(6) 0.0138(4) Uani 1 1 d .
O2 O 0.47858(14) 0.09605(16) 0.79868(8) 0.0268(5) Uani 1 1 d .
O3 O 0.43907(13) 0.71749(15) 0.75472(7) 0.0179(4) Uani 1 1 d .
O4 O 0.13987(13) 0.59056(16) 0.73828(8) 0.0216(4) Uani 1 1 d .
O5 O 0.63264(12) 0.48921(15) 0.00295(6) 0.0129(4) Uani 1 1 d .
O6 O 0.33939(13) 0.62169(15) -0.01479(7) 0.0191(4) Uani 1 1 d .
O7 O 0.63226(14) 0.24960(18) 0.48288(7) 0.0247(5) Uani 1 1 d .
O8 O 0.33961(13) 0.36071(16) 0.44103(7) 0.0226(4) Uani 1 1 d .
C1 C 0.32935(18) 0.2360(2) 0.71731(10) 0.0126(5) Uani 1 1 d .
H1A H 0.3587 0.1668 0.7309 0.015 Uiso 1 1 calc R
H1B H 0.3503 0.2449 0.6817 0.015 Uiso 1 1 calc R
C2 C 0.21695(18) 0.2251(2) 0.71687(9) 0.0150(5) Uani 1 1 d .
H2A H 0.1874 0.2901 0.6995 0.018 Uiso 1 1 calc R
H2B H 0.1972 0.1584 0.6972 0.018 Uiso 1 1 calc R
C3 C 0.21034(18) 0.3130(2) 0.79835(10) 0.0160(6) Uani 1 1 d .
H3A H 0.1855 0.3065 0.8333 0.019 Uiso 1 1 calc R
H3B H 0.1824 0.3808 0.7826 0.019 Uiso 1 1 calc R
C4 C 0.32329(17) 0.3220(2) 0.80128(9) 0.0128(5) Uani 1 1 d .
H4A H 0.3421 0.3869 0.8224 0.015 Uiso 1 1 calc R
H4B H 0.3504 0.2554 0.8185 0.015 Uiso 1 1 calc R
C5 C 0.33709(19) 0.4430(2) 0.72467(10) 0.0152(6) Uani 1 1 d .
H5A H 0.3352 0.5009 0.7513 0.018 Uiso 1 1 calc R
H5B H 0.2706 0.4355 0.7092 0.018 Uiso 1 1 calc R
C6 C 0.40784(18) 0.4783(2) 0.68342(10) 0.0161(6) Uani 1 1 d .
H6A H 0.4110 0.4213 0.6564 0.019 Uiso 1 1 calc R
H6B H 0.3867 0.5490 0.6676 0.019 Uiso 1 1 calc R
C7 C 0.58905(19) 0.5246(2) 0.67879(10) 0.0190(6) Uani 1 1 d .
H7A H 0.5762 0.5977 0.6630 0.023 Uiso 1 1 calc R
H7B H 0.5982 0.4700 0.6512 0.023 Uiso 1 1 calc R
C8 C 0.6814(2) 0.5300(2) 0.71435(11) 0.0187(6) Uani 1 1 d .
H8A H 0.6759 0.5933 0.7380 0.022 Uiso 1 1 calc R
H8B H 0.7393 0.5423 0.6935 0.022 Uiso 1 1 calc R
C9 C 0.78795(17) 0.3286(2) 0.71346(9) 0.0144(5) Uani 1 1 d .
C10 C 0.87527(19) 0.2944(2) 0.73932(11) 0.0203(6) Uani 1 1 d .
H10 H 0.8830 0.3055 0.7751 0.024 Uiso 1 1 calc R
C11 C 0.95098(19) 0.2439(2) 0.71238(11) 0.0238(6) Uani 1 1 d .
H11 H 1.0089 0.2206 0.7301 0.029 Uiso 1 1 calc R
C12 C 0.9403(2) 0.2282(3) 0.65882(12) 0.0284(7) Uani 1 1 d .
H12 H 0.9913 0.1953 0.6405 0.034 Uiso 1 1 calc R
C13 C 0.8532(2) 0.2619(3) 0.63302(11) 0.0249(6) Uani 1 1 d .
H13 H 0.8455 0.2508 0.5972 0.030 Uiso 1 1 calc R
C14 C 0.77666(18) 0.3127(2) 0.66026(10) 0.0190(6) Uani 1 1 d .
H14 H 0.7185 0.3355 0.6427 0.023 Uiso 1 1 calc R
C15 C 0.66912(19) 0.1176(2) 0.78562(10) 0.0193(6) Uani 1 1 d .
H15A H 0.6727 0.0456 0.8027 0.029 Uiso 1 1 calc R
H15B H 0.7242 0.1635 0.7974 0.029 Uiso 1 1 calc R
H15C H 0.6717 0.1071 0.7486 0.029 Uiso 1 1 calc R
C16 C 0.5824(2) 0.2104(2) 0.86786(10) 0.0228(6) Uani 1 1 d .
H16A H 0.5233 0.2365 0.8840 0.034 Uiso 1 1 calc R
H16B H 0.6336 0.2665 0.8716 0.034 Uiso 1 1 calc R
H16C H 0.6046 0.1417 0.8843 0.034 Uiso 1 1 calc R
C17 C 0.28545(17) 0.8080(2) 0.72499(9) 0.0164(6) Uani 1 1 d .
H17A H 0.2593 0.8651 0.7012 0.020 Uiso 1 1 calc R
H17B H 0.2573 0.7361 0.7142 0.020 Uiso 1 1 calc R
C18 C 0.39819(19) 0.8029(2) 0.72075(11) 0.0215(6) Uani 1 1 d .
H18A H 0.4147 0.7863 0.6851 0.026 Uiso 1 1 calc R
H18B H 0.4269 0.8755 0.7301 0.026 Uiso 1 1 calc R
C19 C 0.41529(18) 0.7421(2) 0.80714(10) 0.0151(5) Uani 1 1 d .
H19A H 0.4463 0.8128 0.8175 0.018 Uiso 1 1 calc R
H19B H 0.4422 0.6833 0.8298 0.018 Uiso 1 1 calc R
C20 C 0.30320(18) 0.7505(2) 0.81385(10) 0.0127(5) Uani 1 1 d .
H20A H 0.2737 0.6769 0.8075 0.015 Uiso 1 1 calc R
H20B H 0.2911 0.7711 0.8497 0.015 Uiso 1 1 calc R
C21 C 0.28366(19) 0.9531(2) 0.79356(11) 0.0182(6) Uani 1 1 d .
H21A H 0.3531 0.9532 0.8052 0.022 Uiso 1 1 calc R
H21B H 0.2768 1.0019 0.7633 0.022 Uiso 1 1 calc R
C22 C 0.22121(18) 0.9975(2) 0.83613(11) 0.0181(6) Uani 1 1 d .
H22A H 0.2275 0.9496 0.8667 0.022 Uiso 1 1 calc R
H22B H 0.2421 1.0732 0.8458 0.022 Uiso 1 1 calc R
C23 C 0.04287(18) 1.0337(2) 0.85304(9) 0.0138(5) Uani 1 1 d .
H23A H 0.0545 1.1115 0.8632 0.017 Uiso 1 1 calc R
H23B H 0.0483 0.9871 0.8841 0.017 Uiso 1 1 calc R
C24 C -0.06007(18) 1.0216(2) 0.82770(10) 0.0136(5) Uani 1 1 d .
H24A H -0.0673 1.0721 0.7981 0.016 Uiso 1 1 calc R
H24B H -0.1104 1.0406 0.8525 0.016 Uiso 1 1 calc R
C25 C -0.17243(18) 0.8913(2) 0.75741(9) 0.0114(5) Uani 1 1 d .
C26 C -0.16772(18) 0.9664(2) 0.71582(10) 0.0140(5) Uani 1 1 d .
H26 H -0.1112 1.0102 0.7116 0.017 Uiso 1 1 calc R
C27 C -0.24843(18) 0.9750(2) 0.68069(10) 0.0171(6) Uani 1 1 d .
H27 H -0.2460 1.0255 0.6530 0.021 Uiso 1 1 calc R
C28 C -0.3322(2) 0.9093(2) 0.68659(10) 0.0206(6) Uani 1 1 d .
H28 H -0.3858 0.9155 0.6629 0.025 Uiso 1 1 calc R
C29 C -0.33615(18) 0.8349(3) 0.72752(10) 0.0195(6) Uani 1 1 d .
H29 H -0.3924 0.7904 0.7314 0.023 Uiso 1 1 calc R
C30 C -0.25661(17) 0.8258(2) 0.76303(10) 0.0156(5) Uani 1 1 d .
H30 H -0.2598 0.7755 0.7907 0.019 Uiso 1 1 calc R
C31 C -0.0190(2) 0.5825(2) 0.79346(11) 0.0259(7) Uani 1 1 d .
H31A H -0.0350 0.5123 0.7766 0.039 Uiso 1 1 calc R
H31B H -0.0792 0.6226 0.8003 0.039 Uiso 1 1 calc R
H31C H 0.0169 0.5680 0.8258 0.039 Uiso 1 1 calc R
C32 C -0.02634(19) 0.6686(2) 0.69603(10) 0.0226(6) Uani 1 1 d .
H32A H 0.0050 0.7075 0.6681 0.034 Uiso 1 1 calc R
H32B H -0.0865 0.7072 0.7045 0.034 Uiso 1 1 calc R
H32C H -0.0419 0.5929 0.6854 0.034 Uiso 1 1 calc R
C33 C 0.48514(17) 0.3950(2) -0.03136(9) 0.0123(5) Uani 1 1 d .
H33A H 0.4582 0.4661 -0.0441 0.015 Uiso 1 1 calc R
H33B H 0.4633 0.3365 -0.0556 0.015 Uiso 1 1 calc R
C34 C 0.59674(18) 0.4012(2) -0.03080(10) 0.0120(5) Uani 1 1 d .
H34A H 0.6244 0.3296 -0.0191 0.014 Uiso 1 1 calc R
H34B H 0.6186 0.4149 -0.0659 0.014 Uiso 1 1 calc R
C35 C 0.60069(17) 0.4673(2) 0.05456(9) 0.0122(5) Uani 1 1 d .
H35A H 0.6236 0.5278 0.0774 0.015 Uiso 1 1 calc R
H35B H 0.6309 0.3977 0.0671 0.015 Uiso 1 1 calc R
C36 C 0.48857(17) 0.4577(2) 0.05700(9) 0.0111(5) Uani 1 1 d .
H36A H 0.4716 0.4392 0.0924 0.013 Uiso 1 1 calc R
H36B H 0.4592 0.5304 0.0486 0.013 Uiso 1 1 calc R
C37 C 0.47145(18) 0.2537(2) 0.03850(10) 0.0127(5) Uani 1 1 d .
H37A H 0.5387 0.2540 0.0535 0.015 Uiso 1 1 calc R
H37B H 0.4698 0.2032 0.0088 0.015 Uiso 1 1 calc R
C38 C 0.39949(17) 0.2115(2) 0.07892(9) 0.0118(5) Uani 1 1 d .
H38A H 0.4181 0.1364 0.0907 0.014 Uiso 1 1 calc R
H38B H 0.4001 0.2615 0.1088 0.014 Uiso 1 1 calc R
C39 C 0.21591(18) 0.1786(2) 0.08568(9) 0.0138(5) Uani 1 1 d .
H39A H 0.2144 0.2275 0.1160 0.017 Uiso 1 1 calc R
H39B H 0.2232 0.1014 0.0976 0.017 Uiso 1 1 calc R
C40 C 0.12027(18) 0.1915(2) 0.05286(10) 0.0133(5) Uani 1 1 d .
H40A H 0.0632 0.1709 0.0730 0.016 Uiso 1 1 calc R
H40B H 0.1217 0.1434 0.0223 0.016 Uiso 1 1 calc R
C41 C 0.01872(16) 0.3397(2) -0.01760(9) 0.0110(5) Uani 1 1 d .
C42 C -0.07249(18) 0.3876(2) -0.00555(10) 0.0134(5) Uani 1 1 d .
H42 H -0.0833 0.4120 0.0282 0.016 Uiso 1 1 calc R
C43 C -0.14702(18) 0.3989(2) -0.04393(11) 0.0169(6) Uani 1 1 d .
H43 H -0.2081 0.4301 -0.0358 0.020 Uiso 1 1 calc R
C44 C -0.13064(19) 0.3640(2) -0.09426(10) 0.0217(6) Uani 1 1 d .
H44 H -0.1799 0.3728 -0.1202 0.026 Uiso 1 1 calc R
C45 C -0.0403(2) 0.3158(2) -0.10566(11) 0.0247(7) Uani 1 1 d .
H45 H -0.0299 0.2908 -0.1394 0.030 Uiso 1 1 calc R
C46 C 0.03486(19) 0.3039(2) -0.06792(10) 0.0198(6) Uani 1 1 d .
H46 H 0.0956 0.2722 -0.0763 0.024 Uiso 1 1 calc R
C47 C 0.14866(19) 0.6056(2) -0.00546(11) 0.0173(6) Uani 1 1 d .
H47A H 0.1499 0.6203 0.0313 0.026 Uiso 1 1 calc R
H47B H 0.0924 0.5588 -0.0146 0.026 Uiso 1 1 calc R
H47C H 0.1435 0.6756 -0.0242 0.026 Uiso 1 1 calc R
C48 C 0.2390(2) 0.5240(2) -0.09063(10) 0.0220(6) Uani 1 1 d .
H48A H 0.2221 0.5969 -0.1047 0.033 Uiso 1 1 calc R
H48B H 0.1852 0.4725 -0.0978 0.033 Uiso 1 1 calc R
H48C H 0.2981 0.4968 -0.1064 0.033 Uiso 1 1 calc R
C49 C 0.48823(19) 0.2407(2) 0.53833(10) 0.0161(6) Uani 1 1 d .
H49A H 0.4703 0.2370 0.5746 0.019 Uiso 1 1 calc R
H49B H 0.4601 0.3095 0.5237 0.019 Uiso 1 1 calc R
C50 C 0.60091(19) 0.2463(3) 0.53582(10) 0.0205(6) Uani 1 1 d .
H50A H 0.6249 0.3131 0.5541 0.025 Uiso 1 1 calc R
H50B H 0.6299 0.1809 0.5532 0.025 Uiso 1 1 calc R
C51 C 0.5971(2) 0.1518(3) 0.45692(11) 0.0273(7) Uani 1 1 d .
H51A H 0.6254 0.0858 0.4741 0.033 Uiso 1 1 calc R
H51B H 0.6193 0.1525 0.4213 0.033 Uiso 1 1 calc R
C52 C 0.48416(18) 0.1436(3) 0.45630(10) 0.0210(6) Uani 1 1 d .
H52A H 0.4562 0.2075 0.4372 0.025 Uiso 1 1 calc R
H52B H 0.4637 0.0756 0.4379 0.025 Uiso 1 1 calc R
C53 C 0.4711(2) 0.0337(2) 0.53683(12) 0.0222(6) Uani 1 1 d .
H53A H 0.5388 0.0395 0.5508 0.027 Uiso 1 1 calc R
H53B H 0.4685 -0.0277 0.5119 0.027 Uiso 1 1 calc R
C54 C 0.4019(2) 0.0085(2) 0.58054(11) 0.0227(6) Uani 1 1 d .
H54A H 0.4204 -0.0620 0.5975 0.027 Uiso 1 1 calc R
H54B H 0.4050 0.0683 0.6063 0.027 Uiso 1 1 calc R
C55 C 0.2201(2) -0.0197(2) 0.59248(10) 0.0226(6) Uani 1 1 d .
H55A H 0.2209 0.0378 0.6193 0.027 Uiso 1 1 calc R
H55B H 0.2290 -0.0926 0.6092 0.027 Uiso 1 1 calc R
C56 C 0.1222(2) -0.0170(2) 0.56226(11) 0.0228(6) Uani 1 1 d .
H56A H 0.0677 -0.0272 0.5856 0.027 Uiso 1 1 calc R
H56B H 0.1196 -0.0772 0.5367 0.027 Uiso 1 1 calc R
C57 C 0.01792(18) 0.0921(2) 0.47982(10) 0.0156(5) Uani 1 1 d .
C58 C 0.02268(19) 0.0050(2) 0.44387(10) 0.0196(6) Uani 1 1 d .
H58 H 0.0763 -0.0447 0.4449 0.024 Uiso 1 1 calc R
C59 C -0.0533(2) -0.0073(3) 0.40628(11) 0.0254(7) Uani 1 1 d .
H59 H -0.0509 -0.0658 0.3822 0.031 Uiso 1 1 calc R
C60 C -0.1326(2) 0.0670(3) 0.40447(12) 0.0299(7) Uani 1 1 d .
H60 H -0.1830 0.0586 0.3791 0.036 Uiso 1 1 calc R
C61 C -0.1371(2) 0.1530(3) 0.44005(11) 0.0275(7) Uani 1 1 d .
H61 H -0.1909 0.2025 0.4387 0.033 Uiso 1 1 calc R
C62 C -0.06247(19) 0.1668(2) 0.47799(11) 0.0218(6) Uani 1 1 d .
H62 H -0.0658 0.2253 0.5020 0.026 Uiso 1 1 calc R
C63 C 0.1662(2) 0.3909(2) 0.48042(12) 0.0300(7) Uani 1 1 d .
H63A H 0.1896 0.4190 0.5137 0.045 Uiso 1 1 calc R
H63B H 0.1030 0.3546 0.4841 0.045 Uiso 1 1 calc R
H63C H 0.1590 0.4524 0.4563 0.045 Uiso 1 1 calc R
C64 C 0.1867(2) 0.2535(2) 0.39786(10) 0.0223(6) Uani 1 1 d .
H64A H 0.1648 0.3205 0.3799 0.033 Uiso 1 1 calc R
H64B H 0.1300 0.2086 0.4062 0.033 Uiso 1 1 calc R
H64C H 0.2294 0.2109 0.3760 0.033 Uiso 1 1 calc R

loop_
_atom_site_aniso_label
_atom_site_aniso_U_11
_atom_site_aniso_U_22
_atom_site_aniso_U_33
_atom_site_aniso_U_23
_atom_site_aniso_U_13
_atom_site_aniso_U_12
Ru1 0.00925(9) 0.00884(9) 0.00753(9) 0.00085(8) -0.00071(7) 0.00062(8)
Ru2 0.00692(9) 0.00858(9) 0.00861(9) 0.00102(8) -0.00022(7) 0.00039(8)
Ru3 0.00659(9) 0.00636(10) 0.00732(9) -0.00045(7) 0.00025(7) 0.00020(7)
Ru4 0.01188(10) 0.01289(10) 0.00834(9) -0.00029(8) -0.00041(7) 0.00022(8)
S1 0.0098(3) 0.0085(3) 0.0102(3) 0.0009(2) 0.0001(2) 0.0008(2)
S2 0.0121(3) 0.0136(3) 0.0145(3) 0.0028(2) -0.0022(2) -0.0009(2)
S3 0.0088(3) 0.0111(3) 0.0121(3) 0.0006(2) 0.0013(2) 0.0007(2)
S4 0.0096(3) 0.0129(3) 0.0172(3) -0.0034(3) -0.0016(2) 0.0017(2)
S5 0.0078(3) 0.0104(3) 0.0111(3) -0.0011(2) 0.0004(2) -0.0009(2)
S6 0.0094(3) 0.0080(3) 0.0126(3) 0.0010(2) 0.0011(2) 0.0016(2)
S7 0.0153(3) 0.0213(4) 0.0130(3) -0.0003(3) 0.0029(2) -0.0007(3)
S8 0.0154(3) 0.0161(3) 0.0123(3) 0.0011(2) -0.0026(2) -0.0024(3)
Cl1 0.0217(3) 0.0104(3) 0.0121(3) -0.0013(2) -0.0023(2) 0.0023(2)
Cl2 0.0124(3) 0.0213(3) 0.0099(3) -0.0034(2) 0.0005(2) 0.0012(2)
Cl3 0.0125(3) 0.0224(3) 0.0126(3) 0.0067(2) 0.0017(2) 0.0032(2)
Cl4 0.0143(3) 0.0156(3) 0.0105(3) 0.0037(2) 0.0005(2) 0.0028(2)
Cl5 0.0129(3) 0.0113(3) 0.0091(3) -0.0017(2) -0.0008(2) 0.0017(2)
Cl6 0.0110(3) 0.0147(3) 0.0117(3) -0.0053(2) 0.0021(2) -0.0021(2)
Cl7 0.0216(3) 0.0259(4) 0.0117(3) -0.0064(3) -0.0009(3) 0.0013(3)
Cl8 0.0165(3) 0.0176(3) 0.0174(3) -0.0062(3) -0.0004(3) 0.0003(3)
N1 0.0117(10) 0.0094(10) 0.0088(9) 0.0020(9) 0.0006(8) 0.0013(9)
N2 0.0149(11) 0.0126(11) 0.0123(11) 0.0032(9) 0.0014(9) 0.0011(9)
N3 0.0097(10) 0.0128(10) 0.0122(10) 0.0009(9) -0.0001(8) 0.0006(9)
N4 0.0092(10) 0.0101(10) 0.0137(11) 0.0015(8) -0.0020(8) -0.0005(8)
N5 0.0079(10) 0.0106(11) 0.0091(10) 0.0011(8) -0.0008(8) -0.0005(8)
N6 0.0089(10) 0.0092(11) 0.0091(10) 0.0001(8) -0.0013(8) -0.0008(8)
N7 0.0105(10) 0.0164(11) 0.0144(10) -0.0024(9) -0.0012(8) 0.0003(9)
N8 0.0195(12) 0.0185(12) 0.0155(12) 0.0050(9) -0.0051(9) -0.0002(10)
O1 0.0111(9) 0.0171(10) 0.0131(9) 0.0002(8) 0.0006(7) -0.0021(7)
O2 0.0175(10) 0.0176(10) 0.0445(13) 0.0132(9) -0.0101(9) -0.0074(8)
O3 0.0119(9) 0.0196(10) 0.0225(10) 0.0039(8) 0.0039(8) 0.0037(8)
O4 0.0151(10) 0.0152(10) 0.0343(12) -0.0109(9) -0.0020(8) 0.0052(8)
O5 0.0103(9) 0.0144(9) 0.0141(9) -0.0011(7) 0.0017(7) -0.0023(7)
O6 0.0120(9) 0.0121(10) 0.0332(11) 0.0053(8) -0.0002(8) -0.0034(7)
O7 0.0176(10) 0.0340(12) 0.0224(11) -0.0050(9) 0.0014(8) -0.0066(9)
O8 0.0225(10) 0.0232(11) 0.0216(10) 0.0080(8) -0.0060(8) -0.0098(8)
C1 0.0098(12) 0.0163(14) 0.0116(13) -0.0012(10) -0.0011(10) -0.0001(10)
C2 0.0127(13) 0.0204(14) 0.0119(13) 0.0002(11) 0.0016(10) 0.0008(11)
C3 0.0161(13) 0.0174(15) 0.0147(13) 0.0013(10) 0.0037(10) 0.0015(11)
C4 0.0135(12) 0.0160(14) 0.0089(12) -0.0002(10) 0.0018(9) 0.0000(10)
C5 0.0119(13) 0.0175(14) 0.0161(14) 0.0041(11) -0.0001(11) 0.0044(11)
C6 0.0123(13) 0.0177(14) 0.0178(14) 0.0061(11) -0.0045(10) 0.0019(11)
C7 0.0191(14) 0.0158(14) 0.0222(15) 0.0060(11) 0.0028(12) 0.0006(11)
C8 0.0172(14) 0.0118(14) 0.0271(15) 0.0056(11) 0.0019(12) -0.0007(11)
C9 0.0100(11) 0.0133(12) 0.0200(13) 0.0041(11) 0.0020(10) -0.0017(10)
C10 0.0148(13) 0.0201(14) 0.0257(15) 0.0060(12) -0.0022(11) -0.0026(11)
C11 0.0107(13) 0.0239(15) 0.0369(18) 0.0127(13) -0.0004(12) 0.0011(11)
C12 0.0180(15) 0.0265(16) 0.0416(19) 0.0085(14) 0.0126(13) 0.0049(12)
C13 0.0205(15) 0.0317(17) 0.0228(15) 0.0084(13) 0.0068(12) -0.0003(12)
C14 0.0118(12) 0.0240(16) 0.0214(14) 0.0059(11) 0.0032(10) 0.0007(10)
C15 0.0224(15) 0.0156(14) 0.0204(14) 0.0059(11) 0.0064(11) 0.0091(11)
C16 0.0425(18) 0.0168(15) 0.0090(12) 0.0024(11) 0.0014(12) 0.0115(13)
C17 0.0100(12) 0.0264(16) 0.0130(13) 0.0072(11) 0.0019(10) 0.0034(11)
C18 0.0127(13) 0.0262(16) 0.0258(15) 0.0092(12) 0.0041(11) 0.0057(11)
C19 0.0102(12) 0.0145(13) 0.0203(14) 0.0006(11) -0.0029(10) 0.0032(10)
C20 0.0116(13) 0.0100(13) 0.0162(13) 0.0029(10) -0.0024(10) 0.0021(10)
C21 0.0107(13) 0.0139(14) 0.0299(16) 0.0043(12) -0.0021(11) -0.0008(10)
C22 0.0135(13) 0.0122(13) 0.0279(15) 0.0015(11) -0.0089(11) -0.0017(10)
C23 0.0187(13) 0.0091(13) 0.0136(13) -0.0006(10) -0.0019(10) 0.0010(10)
C24 0.0135(13) 0.0109(13) 0.0166(13) -0.0035(10) 0.0040(10) 0.0025(10)
C25 0.0100(12) 0.0115(13) 0.0125(12) -0.0023(10) 0.0004(10) 0.0047(9)
C26 0.0122(12) 0.0138(13) 0.0162(13) -0.0017(10) 0.0036(10) 0.0034(10)
C27 0.0174(13) 0.0210(15) 0.0131(13) -0.0025(11) 0.0028(10) 0.0081(11)
C28 0.0147(13) 0.0282(16) 0.0186(14) -0.0064(12) -0.0031(11) 0.0064(11)
C29 0.0105(12) 0.0224(14) 0.0257(14) -0.0048(13) 0.0005(10) 0.0006(11)
C30 0.0123(12) 0.0139(13) 0.0209(13) 0.0006(11) 0.0023(10) 0.0041(11)
C31 0.0295(16) 0.0162(15) 0.0323(17) 0.0014(12) 0.0047(13) -0.0097(12)
C32 0.0216(14) 0.0220(15) 0.0235(15) -0.0083(12) -0.0102(12) 0.0042(12)
C33 0.0108(12) 0.0164(14) 0.0098(12) 0.0007(10) 0.0017(10) 0.0016(10)
C34 0.0099(12) 0.0128(13) 0.0134(12) -0.0045(10) 0.0025(10) 0.0000(10)
C35 0.0122(12) 0.0151(13) 0.0092(12) 0.0002(10) 0.0000(10) -0.0023(10)
C36 0.0134(12) 0.0087(12) 0.0111(12) -0.0003(10) -0.0001(10) 0.0004(10)
C37 0.0084(12) 0.0114(13) 0.0182(14) 0.0007(10) -0.0005(10) 0.0030(10)
C38 0.0134(13) 0.0081(12) 0.0135(12) 0.0031(10) -0.0033(10) -0.0021(10)
C39 0.0137(13) 0.0141(13) 0.0136(13) 0.0032(10) 0.0017(10) -0.0019(10)
C40 0.0115(12) 0.0125(13) 0.0160(13) 0.0014(10) 0.0002(10) -0.0033(10)
C41 0.0081(11) 0.0104(12) 0.0142(12) 0.0023(10) -0.0028(9) -0.0030(10)
C42 0.0126(12) 0.0130(13) 0.0148(13) 0.0026(10) 0.0035(10) -0.0010(10)
C43 0.0073(12) 0.0160(14) 0.0273(15) 0.0031(11) -0.0005(11) 0.0012(10)
C44 0.0192(13) 0.0206(15) 0.0244(14) -0.0022(12) -0.0119(11) 0.0016(11)
C45 0.0233(14) 0.0314(18) 0.0189(14) -0.0119(12) -0.0077(11) 0.0111(12)
C46 0.0157(13) 0.0236(15) 0.0197(14) -0.0085(11) -0.0042(11) 0.0074(11)
C47 0.0155(13) 0.0105(13) 0.0260(15) -0.0005(11) 0.0022(11) 0.0050(10)
C48 0.0375(17) 0.0159(14) 0.0126(13) 0.0034(11) 0.0017(12) 0.0105(12)
C49 0.0163(13) 0.0191(15) 0.0128(13) -0.0014(11) -0.0006(10) -0.0018(11)
C50 0.0167(14) 0.0287(16) 0.0158(14) -0.0018(12) -0.0026(11) -0.0040(12)
C51 0.0167(14) 0.0376(18) 0.0279(16) -0.0118(14) 0.0053(12) -0.0029(13)
C52 0.0145(13) 0.0304(16) 0.0182(13) -0.0075(13) 0.0021(11) 0.0010(12)
C53 0.0202(15) 0.0152(15) 0.0308(17) 0.0022(12) -0.0055(13) 0.0015(11)
C54 0.0245(16) 0.0206(15) 0.0223(15) 0.0055(12) -0.0102(12) 0.0019(12)
C55 0.0300(16) 0.0209(15) 0.0172(14) 0.0062(12) 0.0024(12) -0.0005(12)
C56 0.0267(16) 0.0237(16) 0.0180(14) 0.0062(12) 0.0027(12) -0.0074(12)
C57 0.0101(12) 0.0196(14) 0.0172(13) 0.0043(11) 0.0010(10) -0.0043(10)
C58 0.0146(13) 0.0200(14) 0.0242(15) 0.0000(12) 0.0018(11) -0.0056(11)
C59 0.0227(15) 0.0336(17) 0.0201(15) -0.0010(13) 0.0027(12) -0.0070(13)
C60 0.0180(15) 0.0421(19) 0.0293(17) 0.0063(15) -0.0047(13) -0.0081(14)
C61 0.0148(14) 0.0287(17) 0.0390(18) 0.0087(15) -0.0002(12) -0.0008(12)
C62 0.0172(14) 0.0223(15) 0.0262(15) 0.0019(12) 0.0047(12) -0.0023(11)
C63 0.0336(18) 0.0204(16) 0.0361(18) 0.0027(13) 0.0023(14) 0.0117(13)
C64 0.0255(15) 0.0261(15) 0.0146(13) 0.0065(11) -0.0094(11) -0.0090(12)

loop_
_atom_type_symbol
_atom_type_description
_atom_type_scat_dispersion_real
_atom_type_scat_dispersion_imag
_atom_type_scat_source
C C 0.0033 0.0016 'International Tables Vol C Tables 4.2.6.8 and 6.1.1.4'
H H 0.0000 0.0000 'International Tables Vol C Tables 4.2.6.8 and 6.1.1.4'
N N 0.0061 0.0033 'International Tables Vol C Tables 4.2.6.8 and 6.1.1.4'
O O 0.0106 0.0060 'International Tables Vol C Tables 4.2.6.8 and 6.1.1.4'
S S 0.1246 0.1234 'International Tables Vol C Tables 4.2.6.8 and 6.1.1.4'
Ru Ru -1.2594 0.8363 'International Tables Vol C Tables 4.2.6.8 and 6.1.1.4'
Cl Cl 0.1484 0.1585 'International Tables Vol C Tables 4.2.6.8 and 6.1.1.4'

loop_
_geom_angle_atom_site_label_1
_geom_angle_atom_site_label_2
_geom_angle_atom_site_label_3
_geom_angle
N2 Ru1 N1 81.67(8)
N2 Ru1 S1 178.02(6)
N1 Ru1 S1 96.47(6)
N2 Ru1 S2 84.12(6)
N1 Ru1 S2 165.27(6)
S1 Ru1 S2 97.68(2)
N2 Ru1 Cl2 91.50(6)
N1 Ru1 Cl2 91.67(5)
S1 Ru1 Cl2 89.25(3)
S2 Ru1 Cl2 92.60(2)
N2 Ru1 Cl1 84.04(6)
N1 Ru1 Cl1 91.19(5)
S1 Ru1 Cl1 95.33(3)
S2 Ru1 Cl1 83.44(2)
Cl2 Ru1 Cl1 174.30(2)
N4 Ru2 S4 178.89(6)
N4 Ru2 N3 81.94(8)
S4 Ru2 N3 98.01(6)
N4 Ru2 S3 84.18(6)
S4 Ru2 S3 95.75(2)
N3 Ru2 S3 164.93(6)
N4 Ru2 Cl3 85.80(6)
S4 Ru2 Cl3 95.31(3)
N3 Ru2 Cl3 89.26(5)
S3 Ru2 Cl3 95.57(2)
N4 Ru2 Cl4 87.79(6)
S4 Ru2 Cl4 91.11(2)
N3 Ru2 Cl4 91.44(5)
S3 Ru2 Cl4 82.16(2)
Cl3 Ru2 Cl4 173.39(2)
N6 Ru3 N5 82.65(8)
N6 Ru3 S6 179.00(6)
N5 Ru3 S6 96.39(6)
N6 Ru3 S5 84.34(5)
N5 Ru3 S5 164.23(5)
S6 Ru3 S5 96.65(2)
N6 Ru3 Cl6 90.19(6)
N5 Ru3 Cl6 90.41(5)
S6 Ru3 Cl6 90.10(2)
S5 Ru3 Cl6 80.74(2)
N6 Ru3 Cl5 82.77(6)
N5 Ru3 Cl5 89.77(5)
S6 Ru3 Cl5 96.96(2)
S5 Ru3 Cl5 97.41(2)
Cl6 Ru3 Cl5 172.88(2)
N8 Ru4 S8 178.37(7)
N8 Ru4 N7 81.51(8)
S8 Ru4 N7 97.89(6)
N8 Ru4 S7 84.24(6)
S8 Ru4 S7 96.53(2)
N7 Ru4 S7 164.21(6)
N8 Ru4 Cl8 84.62(6)
S8 Ru4 Cl8 93.86(3)
N7 Ru4 Cl8 89.76(6)
S7 Ru4 Cl8 95.66(2)
N8 Ru4 Cl7 91.16(7)
S8 Ru4 Cl7 90.38(3)
N7 Ru4 Cl7 92.12(6)
S7 Ru4 Cl7 81.38(2)
Cl8 Ru4 Cl7 175.09(2)
O2 S1 C15 106.09(13)
O2 S1 C16 105.69(13)
C15 S1 C16 98.25(13)
O2 S1 Ru1 119.32(8)
C15 S1 Ru1 111.52(9)
C16 S1 Ru1 113.66(9)
C9 S2 C8 99.87(12)
C9 S2 Ru1 121.99(8)
C8 S2 Ru1 98.55(9)
C25 S3 C24 100.11(11)
C25 S3 Ru2 121.21(8)
C24 S3 Ru2 99.29(8)
O4 S4 C31 105.04(13)
O4 S4 C32 105.87(12)
C31 S4 C32 98.01(14)
O4 S4 Ru2 120.11(8)
C31 S4 Ru2 112.92(10)
C32 S4 Ru2 112.35(9)
C41 S5 C40 103.07(11)
C41 S5 Ru3 121.65(8)
C40 S5 Ru3 98.36(8)
O6 S6 C48 105.43(12)
O6 S6 C47 104.51(12)
C48 S6 C47 99.25(13)
O6 S6 Ru3 119.31(8)
C48 S6 Ru3 112.82(9)
C47 S6 Ru3 113.29(9)
C57 S7 C56 101.46(12)
C57 S7 Ru4 120.92(9)
C56 S7 Ru4 98.55(9)
O8 S8 C63 104.85(13)
O8 S8 C64 106.71(12)
C63 S8 C64 97.87(14)
O8 S8 Ru4 120.16(8)
C63 S8 Ru4 113.23(10)
C64 S8 Ru4 111.50(10)
C4 N1 C1 106.07(19)
C4 N1 C5 109.68(19)
C1 N1 C5 110.61(18)
C4 N1 Ru1 112.85(13)
C1 N1 Ru1 113.43(15)
C5 N1 Ru1 104.25(15)
C7 N2 C6 116.9(2)
C7 N2 Ru1 113.28(16)
C6 N2 Ru1 107.35(15)
C17 N3 C20 106.19(19)
C17 N3 C21 110.0(2)
C20 N3 C21 110.34(19)
C17 N3 Ru2 112.70(14)
C20 N3 Ru2 113.95(15)
C21 N3 Ru2 103.72(15)
C23 N4 C22 114.85(19)
C23 N4 Ru2 112.70(15)
C22 N4 Ru2 107.34(15)
C33 N5 C36 105.41(19)
C33 N5 C37 110.45(19)
C36 N5 C37 110.96(18)
C33 N5 Ru3 111.07(14)
C36 N5 Ru3 114.95(14)
C37 N5 Ru3 104.09(14)
C38 N6 C39 116.40(18)
C38 N6 Ru3 106.94(14)
C39 N6 Ru3 112.47(15)
C53 N7 C52 110.0(2)
C53 N7 C49 110.37(19)
C52 N7 C49 106.1(2)
C53 N7 Ru4 104.68(16)
C52 N7 Ru4 113.10(14)
C49 N7 Ru4 112.71(15)
C55 N8 C54 116.4(2)
C55 N8 Ru4 113.16(17)
C54 N8 Ru4 107.93(16)
C3 O1 C2 109.94(19)
C19 O3 C18 109.66(19)
C35 O5 C34 108.85(18)
C51 O7 C50 108.7(2)
N1 C1 C2 113.6(2)
O1 C2 C1 112.3(2)
O1 C3 C4 110.6(2)
N1 C4 C3 113.30(19)
N1 C5 C6 111.2(2)
N2 C6 C5 105.6(2)
N2 C7 C8 107.7(2)
C7 C8 S2 111.79(18)
C14 C9 C10 119.7(2)
C14 C9 S2 124.21(19)
C10 C9 S2 116.0(2)
C11 C10 C9 120.7(3)
C10 C11 C12 119.9(3)
C13 C12 C11 119.5(3)
C12 C13 C14 120.6(3)
C9 C14 C13 119.6(2)
N3 C17 C18 113.6(2)
O3 C18 C17 110.3(2)
O3 C19 C20 111.98(19)
N3 C20 C19 114.0(2)
C22 C21 N3 110.9(2)
N4 C22 C21 106.7(2)
N4 C23 C24 108.76(19)
C23 C24 S3 107.93(17)
C30 C25 C26 119.8(2)
C30 C25 S3 116.42(19)
C26 C25 S3 123.77(19)
C27 C26 C25 119.3(2)
C28 C27 C26 120.5(3)
C29 C28 C27 119.9(2)
C28 C29 C30 120.3(3)
C25 C30 C29 120.2(3)
N5 C33 C34 113.8(2)
O5 C34 C33 111.0(2)
O5 C35 C36 112.47(19)
N5 C36 C35 114.1(2)
N5 C37 C38 110.5(2)
N6 C38 C37 106.40(19)
N6 C39 C40 107.93(19)
C39 C40 S5 106.50(17)
C46 C41 C42 119.9(2)
C46 C41 S5 123.77(18)
C42 C41 S5 116.10(18)
C43 C42 C41 120.0(2)
C44 C43 C42 120.1(2)
C43 C44 C45 119.4(2)
C44 C45 C46 121.3(3)
C45 C46 C41 119.2(2)
N7 C49 C50 113.8(2)
O7 C50 C49 111.4(2)
O7 C51 C52 112.0(2)
N7 C52 C51 113.1(2)
N7 C53 C54 111.1(2)
N8 C54 C53 106.7(2)
N8 C55 C56 109.2(2)
C55 C56 S7 107.93(19)
C58 C57 C62 120.2(2)
C58 C57 S7 124.5(2)
C62 C57 S7 115.3(2)
C57 C58 C59 119.4(3)
C60 C59 C58 120.3(3)
C61 C60 C59 120.2(3)
C60 C61 C62 120.6(3)
C61 C62 C57 119.4(3)

loop_
_geom_bond_atom_site_label_1
_geom_bond_atom_site_label_2
_geom_bond_distance
Ru1 N2 2.116(2)
Ru1 N1 2.2111(19)
Ru1 S1 2.2300(7)
Ru1 S2 2.3361(7)
Ru1 Cl2 2.4040(7)
Ru1 Cl1 2.4266(7)
Ru2 N4 2.110(2)
Ru2 S4 2.2227(7)
Ru2 N3 2.2298(19)
Ru2 S3 2.3215(7)
Ru2 Cl3 2.4124(7)
Ru2 Cl4 2.4129(7)
Ru3 N6 2.115(2)
Ru3 N5 2.2059(19)
Ru3 S6 2.2200(7)
Ru3 S5 2.3194(7)
Ru3 Cl6 2.4037(7)
Ru3 Cl5 2.4337(7)
Ru4 N8 2.118(2)
Ru4 S8 2.2227(7)
Ru4 N7 2.225(2)
Ru4 S7 2.3214(7)
Ru4 Cl8 2.4041(7)
Ru4 Cl7 2.4122(7)
S1 O2 1.4827(19)
S1 C15 1.772(3)
S1 C16 1.774(3)
S2 C9 1.795(3)
S2 C8 1.843(3)
S3 C25 1.792(2)
S3 C24 1.837(3)
S4 O4 1.4844(18)
S4 C31 1.787(3)
S4 C32 1.790(2)
S5 C41 1.791(2)
S5 C40 1.834(3)
S6 O6 1.4836(18)
S6 C48 1.780(3)
S6 C47 1.783(3)
S7 C57 1.795(3)
S7 C56 1.839(3)
S8 O8 1.4817(18)
S8 C63 1.786(3)
S8 C64 1.788(3)
N1 C4 1.492(3)
N1 C1 1.497(3)
N1 C5 1.500(3)
N2 C7 1.466(3)
N2 C6 1.471(3)
N3 C17 1.490(3)
N3 C20 1.493(3)
N3 C21 1.516(3)
N4 C23 1.474(3)
N4 C22 1.478(3)
N5 C33 1.499(3)
N5 C36 1.500(3)
N5 C37 1.503(3)
N6 C38 1.475(3)
N6 C39 1.478(3)
N7 C53 1.498(3)
N7 C52 1.498(3)
N7 C49 1.504(3)
N8 C55 1.464(3)
N8 C54 1.471(3)
O1 C3 1.429(3)
O1 C2 1.430(3)
O3 C19 1.424(3)
O3 C18 1.434(3)
O5 C35 1.430(3)
O5 C34 1.430(3)
O7 C51 1.411(3)
O7 C50 1.437(3)
C1 C2 1.516(3)
C3 C4 1.521(3)
C5 C6 1.506(3)
C7 C8 1.517(4)
C9 C14 1.382(3)
C9 C10 1.389(3)
C10 C11 1.385(4)
C11 C12 1.390(4)
C12 C13 1.384(4)
C13 C14 1.399(4)
C17 C18 1.524(3)
C19 C20 1.525(3)
C21 C22 1.496(4)
C23 C24 1.516(3)
C25 C30 1.384(3)
C25 C26 1.393(3)
C26 C27 1.391(3)
C27 C28 1.381(4)
C28 C29 1.375(4)
C29 C30 1.385(3)
C33 C34 1.501(3)
C35 C36 1.515(3)
C37 C38 1.526(3)
C39 C40 1.521(3)
C41 C46 1.384(3)
C41 C42 1.395(3)
C42 C43 1.388(3)
C43 C44 1.381(4)
C44 C45 1.382(4)
C45 C46 1.383(3)
C49 C50 1.519(3)
C51 C52 1.521(3)
C53 C54 1.511(4)
C55 C56 1.505(4)
C57 C58 1.388(4)
C57 C62 1.397(4)
C58 C59 1.389(4)
C59 C60 1.382(4)
C60 C61 1.372(4)
C61 C62 1.384(4)
